data_7151802
loop_
_publ_author_name
'Liu, Yang'
'Huang, Liping'
'Xie, Fuchun'
'Chen, Xuxing'
'Hu, Youhong'

_publ_section_title
;
 Synthesis of novel functional polycyclic chromones through Michael
 addition and double cyclizations.
;
_journal_issue 8
_journal_name_full 'Organic &amp; biomolecular chemistry'
_journal_page_first 2680
_journal_page_last 2684
_journal_paper_doi 10.1039/c0ob01000f
_journal_volume 9
_journal_year 2011
_chemical_formula_sum 'C25 H15 N O2'
_chemical_formula_weight 361.38
_chemical_name_systematic
;
?
;
_space_group_IT_number 14
_symmetry_cell_setting monoclinic
_symmetry_space_group_name_Hall '-P 2ybc'
_symmetry_space_group_name_H-M 'P 1 21/c 1'
_atom_sites_solution_hydrogens geom
_atom_sites_solution_primary direct
_atom_sites_solution_secondary difmap
_audit_creation_method SHELXL-97
_cell_angle_alpha 90.00
_cell_angle_beta 109.240(2)
_cell_angle_gamma 90.00
_cell_formula_units_Z 4
_cell_length_a 12.6312(12)
_cell_length_b 12.1657(12)
_cell_length_c 12.2949(12)
_cell_measurement_reflns_used 3490
_cell_measurement_temperature 293(2)
_cell_measurement_theta_max 53.796
_cell_measurement_theta_min 4.783
_cell_volume 1783.8(3)
_computing_cell_refinement 'Bruker SMART'
_computing_data_collection 'Bruker SMART'
_computing_data_reduction 'Bruker SHELXTL'
_computing_molecular_graphics 'Bruker SHELXTL'
_computing_publication_material 'Bruker SHELXTL'
_computing_structure_refinement 'SHELXL-97 (Sheldrick, 1997)'
_computing_structure_solution 'SHELXS-97 (Sheldrick, 1990)'
_diffrn_ambient_temperature 293(2)
_diffrn_measured_fraction_theta_full 0.994
_diffrn_measured_fraction_theta_max 0.994
_diffrn_measurement_device_type 'CCD area detector'
_diffrn_measurement_method 'phi and omega scans'
_diffrn_radiation_monochromator graphite
_diffrn_radiation_source 'fine-focus sealed tube'
_diffrn_radiation_type MoK\a
_diffrn_radiation_wavelength 0.71073
_diffrn_reflns_av_R_equivalents 0.1142
_diffrn_reflns_av_sigmaI/netI 0.0781
_diffrn_reflns_limit_h_max 15
_diffrn_reflns_limit_h_min -12
_diffrn_reflns_limit_k_max 14
_diffrn_reflns_limit_k_min -14
_diffrn_reflns_limit_l_max 14
_diffrn_reflns_limit_l_min -14
_diffrn_reflns_number 9222
_diffrn_reflns_theta_full 25.49
_diffrn_reflns_theta_max 25.49
_diffrn_reflns_theta_min 2.39
_exptl_absorpt_coefficient_mu 0.086
_exptl_absorpt_correction_T_max 1.00000
_exptl_absorpt_correction_T_min 0.79183
_exptl_absorpt_correction_type empirical
_exptl_absorpt_process_details sadabs
_exptl_crystal_colour colorless
_exptl_crystal_density_diffrn 1.346
_exptl_crystal_density_method 'not measured'
_exptl_crystal_description prismatic
_exptl_crystal_F_000 752
_exptl_crystal_size_max 0.422
_exptl_crystal_size_mid 0.369
_exptl_crystal_size_min 0.311
_refine_diff_density_max 0.241
_refine_diff_density_min -0.192
_refine_diff_density_rms 0.048
_refine_ls_extinction_coef 0.027(3)
_refine_ls_extinction_expression Fc^*^=kFc[1+0.001xFc^2^\l^3^/sin(2\q)]^-1/4^
_refine_ls_extinction_method SHELXL
_refine_ls_goodness_of_fit_ref 1.048
_refine_ls_hydrogen_treatment constr
_refine_ls_matrix_type full
_refine_ls_number_parameters 254
_refine_ls_number_reflns 3301
_refine_ls_number_restraints 0
_refine_ls_restrained_S_all 1.048
_refine_ls_R_factor_all 0.0604
_refine_ls_R_factor_gt 0.0502
_refine_ls_shift/su_max 0.001
_refine_ls_shift/su_mean 0.000
_refine_ls_structure_factor_coef Fsqd
_refine_ls_weighting_details 'calc w=1/[\s^2^(Fo^2^)+(0.0752P)^2^+0.0000P] where P=(Fo^2^+2Fc^2^)/3'
_refine_ls_weighting_scheme calc
_refine_ls_wR_factor_gt 0.1374
_refine_ls_wR_factor_ref 0.1443
_reflns_number_gt 2618
_reflns_number_total 3301
_reflns_threshold_expression >2sigma(I)
_cod_data_source_file c0ob01000f.txt
_cod_data_source_block cd29368
_cod_depositor_comments
;
The following automatic conversions were performed:
'_symmetry_cell_setting' value 'Monoclinic' changed to 'monoclinic'
according to '/home/saulius/struct/CIF-dictionaries/cif_core.dic'
dictionary named 'cif_core.dic' version 2.4.1 from 2010-06-29.

Automatic conversion script
Id: cif_fix_enum 1555 2011-01-17 13:19:09Z saulius 
;
_cod_original_sg_symbol_H-M P2(1)/c
_cod_database_code 7151802

loop_
_symmetry_equiv_pos_as_xyz
'x, y, z'
'-x, y+1/2, -z+1/2'
'-x, -y, -z'
'x, -y-1/2, z-1/2'

loop_
_atom_site_label
_atom_site_type_symbol
_atom_site_fract_x
_atom_site_fract_y
_atom_site_fract_z
_atom_site_U_iso_or_equiv
_atom_site_adp_type
_atom_site_occupancy
_atom_site_symmetry_multiplicity
_atom_site_calc_flag
_atom_site_refinement_flags
_atom_site_disorder_assembly
_atom_site_disorder_group
N1 N 0.43346(13) 0.66051(14) 0.59659(13) 0.0553(4) Uani 1 1 d . . .
O1 O 0.41999(11) 1.07635(10) 0.38166(10) 0.0586(4) Uani 1 1 d . . .
O2 O 0.19692(8) 0.95211(9) 0.08944(9) 0.0397(3) Uani 1 1 d . . .
C1 C 0.35912(13) 1.03615(13) 0.29136(14) 0.0381(4) Uani 1 1 d . . .
C2 C 0.33144(12) 1.09235(13) 0.18009(13) 0.0358(4) Uani 1 1 d . . .
C3 C 0.38351(14) 1.19092(13) 0.16701(16) 0.0434(4) Uani 1 1 d . . .
H3 H 0.4348 1.2241 0.2309 0.052 Uiso 1 1 calc R . .
C4 C 0.35933(14) 1.23858(15) 0.06075(15) 0.0468(4) Uani 1 1 d . . .
H4 H 0.3950 1.3035 0.0527 0.056 Uiso 1 1 calc R . .
C5 C 0.28195(17) 1.19056(15) -0.03486(17) 0.0537(5) Uani 1 1 d . . .
H5 H 0.2662 1.2234 -0.1068 0.064 Uiso 1 1 calc R . .
C6 C 0.22837(15) 1.09500(15) -0.02449(15) 0.0495(5) Uani 1 1 d . . .
H6 H 0.1759 1.0631 -0.0885 0.059 Uiso 1 1 calc R . .
C7 C 0.25412(13) 1.04706(13) 0.08329(13) 0.0371(4) Uani 1 1 d . . .
C8 C 0.22761(12) 0.89402(13) 0.18928(13) 0.0340(4) Uani 1 1 d . . .
C9 C 0.30899(12) 0.92640(12) 0.28633(12) 0.0331(4) Uani 1 1 d . . .
C10 C 0.34660(12) 0.85895(13) 0.38866(13) 0.0347(4) Uani 1 1 d . . .
H10 H 0.3741 0.8963 0.4584 0.042 Uiso 1 1 calc R . .
C11 C 0.34651(12) 0.74824(14) 0.39502(12) 0.0345(4) Uani 1 1 d . . .
C12 C 0.31482(12) 0.66875(13) 0.29921(13) 0.0351(4) Uani 1 1 d . . .
C13 C 0.37223(13) 0.56907(14) 0.31162(16) 0.0442(4) Uani 1 1 d . . .
H13 H 0.4245 0.5511 0.3826 0.053 Uiso 1 1 calc R . .
C14 C 0.35313(15) 0.49686(14) 0.22126(17) 0.0497(5) Uani 1 1 d . . .
H14 H 0.3924 0.4309 0.2313 0.060 Uiso 1 1 calc R . .
C15 C 0.27602(14) 0.52206(15) 0.11612(16) 0.0487(5) Uani 1 1 d . . .
H15 H 0.2643 0.4742 0.0542 0.058 Uiso 1 1 calc R . .
C16 C 0.21582(14) 0.61893(14) 0.10272(15) 0.0431(4) Uani 1 1 d . . .
H16 H 0.1633 0.6355 0.0315 0.052 Uiso 1 1 calc R . .
C17 C 0.23215(13) 0.69177(12) 0.19326(14) 0.0351(4) Uani 1 1 d . . .
C18 C 0.15795(13) 0.79196(13) 0.17729(14) 0.0368(4) Uani 1 1 d . . .
H18 H 0.1079 0.7902 0.0972 0.044 Uiso 1 1 calc R . .
C19 C 0.08221(12) 0.79303(13) 0.25199(14) 0.0386(4) Uani 1 1 d . . .
C20 C 0.03878(14) 0.88955(16) 0.27749(16) 0.0514(5) Uani 1 1 d . . .
H20 H 0.0616 0.9561 0.2554 0.062 Uiso 1 1 calc R . .
C21 C -0.03816(16) 0.88919(18) 0.33539(18) 0.0633(6) Uani 1 1 d . . .
H21 H -0.0671 0.9554 0.3509 0.076 Uiso 1 1 calc R . .
C22 C -0.07234(16) 0.79244(19) 0.37022(19) 0.0639(6) Uani 1 1 d . . .
H22 H -0.1260 0.7922 0.4069 0.077 Uiso 1 1 calc R . .
C23 C -0.02615(18) 0.69636(18) 0.3500(2) 0.0703(7) Uani 1 1 d . . .
H23 H -0.0458 0.6304 0.3765 0.084 Uiso 1 1 calc R . .
C24 C 0.04956(17) 0.69616(16) 0.29060(19) 0.0599(6) Uani 1 1 d . . .
H24 H 0.0791 0.6298 0.2763 0.072 Uiso 1 1 calc R . .
C25 C 0.39541(13) 0.70084(14) 0.50833(15) 0.0403(4) Uani 1 1 d . . .

loop_
_atom_site_aniso_label
_atom_site_aniso_U_11
_atom_site_aniso_U_22
_atom_site_aniso_U_33
_atom_site_aniso_U_23
_atom_site_aniso_U_13
_atom_site_aniso_U_12
N1 0.0600(10) 0.0542(10) 0.0489(10) 0.0121(8) 0.0139(8) -0.0024(7)
O1 0.0764(9) 0.0422(8) 0.0458(7) -0.0054(6) 0.0045(6) -0.0160(6)
O2 0.0402(6) 0.0363(6) 0.0388(6) 0.0035(5) 0.0080(5) -0.0021(5)
C1 0.0379(8) 0.0335(9) 0.0439(9) -0.0032(7) 0.0148(7) 0.0020(7)
C2 0.0347(8) 0.0306(9) 0.0450(9) -0.0002(7) 0.0170(7) 0.0053(6)
C3 0.0412(9) 0.0326(9) 0.0588(11) -0.0016(8) 0.0198(8) 0.0017(7)
C4 0.0486(10) 0.0345(9) 0.0644(11) 0.0067(9) 0.0283(8) 0.0020(8)
C5 0.0652(12) 0.0479(12) 0.0535(11) 0.0146(9) 0.0268(10) 0.0084(9)
C6 0.0567(11) 0.0470(11) 0.0429(10) 0.0043(8) 0.0138(8) 0.0023(8)
C7 0.0369(8) 0.0320(9) 0.0450(9) 0.0023(7) 0.0170(7) 0.0043(7)
C8 0.0328(8) 0.0334(8) 0.0371(8) 0.0012(7) 0.0133(6) 0.0040(6)
C9 0.0340(8) 0.0298(8) 0.0377(8) -0.0027(6) 0.0145(6) 0.0019(6)
C10 0.0313(8) 0.0387(9) 0.0355(8) -0.0034(7) 0.0127(6) -0.0011(6)
C11 0.0292(8) 0.0366(9) 0.0385(8) 0.0024(7) 0.0122(6) 0.0017(6)
C12 0.0333(8) 0.0322(9) 0.0437(9) 0.0021(7) 0.0176(7) -0.0030(6)
C13 0.0423(9) 0.0369(10) 0.0548(10) 0.0047(8) 0.0181(8) 0.0015(7)
C14 0.0531(10) 0.0333(9) 0.0683(12) -0.0026(9) 0.0277(9) 0.0024(8)
C15 0.0593(11) 0.0369(10) 0.0592(11) -0.0115(8) 0.0322(9) -0.0080(8)
C16 0.0442(9) 0.0416(10) 0.0463(9) -0.0029(8) 0.0189(7) -0.0071(7)
C17 0.0330(8) 0.0326(9) 0.0435(9) 0.0004(7) 0.0177(7) -0.0048(6)
C18 0.0310(8) 0.0370(9) 0.0397(9) -0.0009(7) 0.0082(6) -0.0028(6)
C19 0.0255(8) 0.0432(10) 0.0449(9) -0.0002(7) 0.0087(6) -0.0001(6)
C20 0.0445(10) 0.0478(11) 0.0658(12) 0.0124(9) 0.0234(9) 0.0120(8)
C21 0.0500(11) 0.0679(14) 0.0798(14) 0.0106(11) 0.0320(10) 0.0227(10)
C22 0.0413(11) 0.0795(16) 0.0806(15) 0.0038(12) 0.0332(10) 0.0019(10)
C23 0.0600(13) 0.0635(14) 0.1030(18) -0.0027(12) 0.0480(13) -0.0155(10)
C24 0.0551(12) 0.0448(11) 0.0919(16) -0.0068(10) 0.0407(11) -0.0098(9)
C25 0.0383(9) 0.0398(10) 0.0439(10) 0.0018(8) 0.0150(7) -0.0029(7)

loop_
_atom_type_symbol
_atom_type_description
_atom_type_scat_dispersion_real
_atom_type_scat_dispersion_imag
_atom_type_scat_source
C C 0.0033 0.0016 'International Tables Vol C Tables 4.2.6.8 and 6.1.1.4'
H H 0.0000 0.0000 'International Tables Vol C Tables 4.2.6.8 and 6.1.1.4'
N N 0.0061 0.0033 'International Tables Vol C Tables 4.2.6.8 and 6.1.1.4'
O O 0.0106 0.0060 'International Tables Vol C Tables 4.2.6.8 and 6.1.1.4'

loop_
_geom_angle_atom_site_label_1
_geom_angle_atom_site_label_2
_geom_angle_atom_site_label_3
_geom_angle
_geom_angle_site_symmetry_1
_geom_angle_site_symmetry_3
_geom_angle_publ_flag
C8 O2 C7 119.17(12) . . ?
O1 C1 C2 123.06(15) . . ?
O1 C1 C9 122.26(14) . . ?
C2 C1 C9 114.68(13) . . ?
C7 C2 C3 117.87(15) . . ?
C7 C2 C1 120.13(14) . . ?
C3 C2 C1 121.98(15) . . ?
C4 C3 C2 120.41(16) . . ?
C4 C3 H3 119.8 . . ?
C2 C3 H3 119.8 . . ?
C3 C4 C5 120.27(16) . . ?
C3 C4 H4 119.9 . . ?
C5 C4 H4 119.9 . . ?
C6 C5 C4 120.65(17) . . ?
C6 C5 H5 119.7 . . ?
C4 C5 H5 119.7 . . ?
C5 C6 C7 118.57(17) . . ?
C5 C6 H6 120.7 . . ?
C7 C6 H6 120.7 . . ?
O2 C7 C2 121.46(14) . . ?
O2 C7 C6 116.33(14) . . ?
C2 C7 C6 122.21(15) . . ?
C9 C8 O2 123.65(14) . . ?
C9 C8 C18 125.34(14) . . ?
O2 C8 C18 111.00(12) . . ?
C8 C9 C10 122.64(14) . . ?
C8 C9 C1 119.56(14) . . ?
C10 C9 C1 117.75(13) . . ?
C11 C10 C9 127.66(14) . . ?
C11 C10 H10 116.2 . . ?
C9 C10 H10 116.2 . . ?
C10 C11 C25 116.49(14) . . ?
C10 C11 C12 127.88(14) . . ?
C25 C11 C12 115.20(14) . . ?
C13 C12 C17 118.42(15) . . ?
C13 C12 C11 119.24(14) . . ?
C17 C12 C11 122.27(14) . . ?
C14 C13 C12 121.39(17) . . ?
C14 C13 H13 119.3 . . ?
C12 C13 H13 119.3 . . ?
C15 C14 C13 119.99(16) . . ?
C15 C14 H14 120.0 . . ?
C13 C14 H14 120.0 . . ?
C14 C15 C16 119.62(16) . . ?
C14 C15 H15 120.2 . . ?
C16 C15 H15 120.2 . . ?
C15 C16 C17 121.31(16) . . ?
C15 C16 H16 119.3 . . ?
C17 C16 H16 119.3 . . ?
C16 C17 C12 119.13(15) . . ?
C16 C17 C18 119.38(14) . . ?
C12 C17 C18 121.45(14) . . ?
C8 C18 C17 109.65(13) . . ?
C8 C18 C19 113.36(13) . . ?
C17 C18 C19 114.40(13) . . ?
C8 C18 H18 106.3 . . ?
C17 C18 H18 106.3 . . ?
C19 C18 H18 106.3 . . ?
C20 C19 C24 117.56(16) . . ?
C20 C19 C18 121.32(15) . . ?
C24 C19 C18 121.01(15) . . ?
C19 C20 C21 121.08(17) . . ?
C19 C20 H20 119.5 . . ?
C21 C20 H20 119.5 . . ?
C22 C21 C20 120.77(18) . . ?
C22 C21 H21 119.6 . . ?
C20 C21 H21 119.6 . . ?
C23 C22 C21 118.76(18) . . ?
C23 C22 H22 120.6 . . ?
C21 C22 H22 120.6 . . ?
C22 C23 C24 120.63(19) . . ?
C22 C23 H23 119.7 . . ?
C24 C23 H23 119.7 . . ?
C23 C24 C19 121.11(17) . . ?
C23 C24 H24 119.4 . . ?
C19 C24 H24 119.4 . . ?
N1 C25 C11 178.10(18) . . ?

loop_
_geom_bond_atom_site_label_1
_geom_bond_atom_site_label_2
_geom_bond_distance
_geom_bond_site_symmetry_2
_geom_bond_publ_flag
N1 C25 1.143(2) . ?
O1 C1 1.2248(19) . ?
O2 C8 1.3575(18) . ?
O2 C7 1.3778(19) . ?
C1 C2 1.465(2) . ?
C1 C9 1.470(2) . ?
C2 C7 1.381(2) . ?
C2 C3 1.402(2) . ?
C3 C4 1.369(2) . ?
C3 H3 0.9300 . ?
C4 C5 1.386(3) . ?
C4 H4 0.9300 . ?
C5 C6 1.372(3) . ?
C5 H5 0.9300 . ?
C6 C7 1.385(2) . ?
C6 H6 0.9300 . ?
C8 C9 1.352(2) . ?
C8 C18 1.501(2) . ?
C9 C10 1.445(2) . ?
C10 C11 1.349(2) . ?
C10 H10 0.9300 . ?
C11 C25 1.445(2) . ?
C11 C12 1.474(2) . ?
C12 C13 1.395(2) . ?
C12 C17 1.403(2) . ?
C13 C14 1.374(2) . ?
C13 H13 0.9300 . ?
C14 C15 1.373(2) . ?
C14 H14 0.9300 . ?
C15 C16 1.383(2) . ?
C15 H15 0.9300 . ?
C16 C17 1.384(2) . ?
C16 H16 0.9300 . ?
C17 C18 1.510(2) . ?
C18 C19 1.529(2) . ?
C18 H18 0.9800 . ?
C19 C20 1.375(2) . ?
C19 C24 1.383(2) . ?
C20 C21 1.381(2) . ?
C20 H20 0.9300 . ?
C21 C22 1.370(3) . ?
C21 H21 0.9300 . ?
C22 C23 1.365(3) . ?
C22 H22 0.9300 . ?
C23 C24 1.382(3) . ?
C23 H23 0.9300 . ?
C24 H24 0.9300 . ?

loop_
_geom_torsion_atom_site_label_1
_geom_torsion_atom_site_label_2
_geom_torsion_atom_site_label_3
_geom_torsion_atom_site_label_4
_geom_torsion
_geom_torsion_site_symmetry_1
_geom_torsion_site_symmetry_2
_geom_torsion_site_symmetry_3
_geom_torsion_site_symmetry_4
_geom_torsion_publ_flag
O1 C1 C2 C7 -173.97(15) . . . . ?
C9 C1 C2 C7 6.7(2) . . . . ?
O1 C1 C2 C3 7.8(2) . . . . ?
C9 C1 C2 C3 -171.58(13) . . . . ?
C7 C2 C3 C4 -1.3(2) . . . . ?
C1 C2 C3 C4 177.02(14) . . . . ?
C2 C3 C4 C5 0.8(2) . . . . ?
C3 C4 C5 C6 0.2(3) . . . . ?
C4 C5 C6 C7 -0.7(3) . . . . ?
C8 O2 C7 C2 -8.8(2) . . . . ?
C8 O2 C7 C6 172.20(13) . . . . ?
C3 C2 C7 O2 -178.10(13) . . . . ?
C1 C2 C7 O2 3.5(2) . . . . ?
C3 C2 C7 C6 0.8(2) . . . . ?
C1 C2 C7 C6 -177.53(14) . . . . ?
C5 C6 C7 O2 179.12(15) . . . . ?
C5 C6 C7 C2 0.1(3) . . . . ?
C7 O2 C8 C9 3.0(2) . . . . ?
C7 O2 C8 C18 -178.15(12) . . . . ?
O2 C8 C9 C10 -174.74(13) . . . . ?
C18 C8 C9 C10 6.6(2) . . . . ?
O2 C8 C9 C1 7.8(2) . . . . ?
C18 C8 C9 C1 -170.87(13) . . . . ?
O1 C1 C9 C8 168.47(15) . . . . ?
C2 C1 C9 C8 -12.2(2) . . . . ?
O1 C1 C9 C10 -9.1(2) . . . . ?
C2 C1 C9 C10 170.25(12) . . . . ?
C8 C9 C10 C11 28.8(2) . . . . ?
C1 C9 C10 C11 -153.73(15) . . . . ?
C9 C10 C11 C25 176.30(14) . . . . ?
C9 C10 C11 C12 4.2(2) . . . . ?
C10 C11 C12 C13 144.94(15) . . . . ?
C25 C11 C12 C13 -27.24(19) . . . . ?
C10 C11 C12 C17 -31.9(2) . . . . ?
C25 C11 C12 C17 155.87(14) . . . . ?
C17 C12 C13 C14 3.2(2) . . . . ?
C11 C12 C13 C14 -173.78(14) . . . . ?
C12 C13 C14 C15 -0.1(2) . . . . ?
C13 C14 C15 C16 -1.7(2) . . . . ?
C14 C15 C16 C17 0.4(2) . . . . ?
C15 C16 C17 C12 2.7(2) . . . . ?
C15 C16 C17 C18 -175.06(14) . . . . ?
C13 C12 C17 C16 -4.4(2) . . . . ?
C11 C12 C17 C16 172.48(13) . . . . ?
C13 C12 C17 C18 173.29(13) . . . . ?
C11 C12 C17 C18 -9.8(2) . . . . ?
C9 C8 C18 C17 -64.3(2) . . . . ?
O2 C8 C18 C17 116.85(14) . . . . ?
C9 C8 C18 C19 64.9(2) . . . . ?
O2 C8 C18 C19 -113.95(14) . . . . ?
C16 C17 C18 C8 -116.87(15) . . . . ?
C12 C17 C18 C8 65.41(18) . . . . ?
C16 C17 C18 C19 114.49(16) . . . . ?
C12 C17 C18 C19 -63.23(18) . . . . ?
C8 C18 C19 C20 31.3(2) . . . . ?
C17 C18 C19 C20 158.07(15) . . . . ?
C8 C18 C19 C24 -152.58(17) . . . . ?
C17 C18 C19 C24 -25.8(2) . . . . ?
C24 C19 C20 C21 -2.6(3) . . . . ?
C18 C19 C20 C21 173.61(16) . . . . ?
C19 C20 C21 C22 0.8(3) . . . . ?
C20 C21 C22 C23 2.1(3) . . . . ?
C21 C22 C23 C24 -3.1(4) . . . . ?
C22 C23 C24 C19 1.3(3) . . . . ?
C20 C19 C24 C23 1.6(3) . . . . ?
C18 C19 C24 C23 -174.61(18) . . . . ?
C10 C11 C25 N1 -179(100) . . . . ?
C12 C11 C25 N1 -6(5) . . . . ?
